data_7133113
loop_
_publ_author_name
'Shimajiri, Takuya'
'Tsue, Taiga'
'Koakutsu, Shumpei'
'Ishigaki, Yusuke'
'Suzuki, Takanori'

_publ_section_title
;
 Crystallographic and spectroscopic studies on persistent triarylpropargyl
 cations.
;
_journal_issue 56
_journal_name_full 'Chemical communications (Cambridge, England)'
_journal_page_first 7152
_journal_page_last 7155
_journal_paper_doi 10.1039/d4cc01786b
_journal_volume 60
_journal_year 2024
_chemical_formula_moiety 'C2 F6 N O4 S2, C24 H19 O'
_chemical_formula_sum 'C26 H19 F6 N O5 S2'
_chemical_formula_weight 603.54
_chemical_name_systematic ts240209-tsue2-150Kre_auto
_space_group_crystal_system triclinic
_space_group_IT_number 2
_space_group_name_Hall '-P 1'
_space_group_name_H-M_alt 'P -1'
_atom_sites_solution_hydrogens geom
_atom_sites_solution_primary dual
_audit_creation_date 2024-02-10
_audit_creation_method
;
Olex2 1.5
(compiled 2023.08.24 svn.re1ec1418 for OlexSys, GUI svn.r6817)
;
_audit_update_record
;
2024-04-06 deposited with the CCDC.	2024-05-30 downloaded from the CCDC.
;
_cell_angle_alpha 115.433(2)
_cell_angle_beta 102.323(2)
_cell_angle_gamma 95.020(2)
_cell_formula_units_Z 2
_cell_length_a 7.78770(10)
_cell_length_b 13.5269(3)
_cell_length_c 14.2246(3)
_cell_measurement_reflns_used 17451
_cell_measurement_temperature 150
_cell_measurement_theta_max 77.2440
_cell_measurement_theta_min 3.6030
_cell_volume 1294.53(5)
_computing_cell_refinement 'CrysAlisPro 1.171.42.49 (Rigaku OD, 2022)'
_computing_data_collection 'CrysAlisPro 1.171.42.49 (Rigaku OD, 2022)'
_computing_data_reduction 'CrysAlisPro 1.171.42.49 (Rigaku OD, 2022)'
_computing_molecular_graphics 'Olex2 1.5 (Dolomanov et al., 2009)'
_computing_publication_material 'Olex2 1.5 (Dolomanov et al., 2009)'
_computing_structure_refinement 'SHELXL 2017/1 (Sheldrick, 2015)'
_computing_structure_solution 'SHELXT  (Sheldrick, 2015)'
_diffrn_ambient_temperature 150
_diffrn_detector 'Hybrid Pixel Array Detector'
_diffrn_detector_area_resol_mean 10.0000
_diffrn_detector_type HyPix
_diffrn_measured_fraction_theta_full 1.000
_diffrn_measured_fraction_theta_max 0.960
_diffrn_measurement_details
;
List of Runs (angles in degrees, time in seconds):

  # Type    Start    End  Width  t~exp~   \w     \q     \k     \f   Frames
#--------------------------------------------------------------------------
  1  \w     14.00 117.00   0.50    0.10    --   42.91  77.00 120.00  206
  2  \w     14.00 117.00   0.50    0.10    --   42.91  77.00  30.00  206
  3  \w     21.00 117.00   0.50    0.10    --   42.91  57.00  30.00  192
  4  \w     14.00 117.00   0.50    0.10    --   42.91  77.00 -60.00  206
  5  \w     14.00 117.00   0.50    0.10    --   42.91  77.00-180.00  206
  6  \w     14.00 117.00   0.50    0.10    --   42.91  77.00-150.00  206
  7  \w     20.00 121.00   0.50    0.10    --   42.91  33.00 -46.00  202
  8  \w     21.00 117.00   0.50    0.10    --   42.91  57.00 -60.00  192
  9  \w     21.00 117.00   0.50    0.10    --   42.91  57.00 120.00  192
 10  \w    -30.00  65.00   0.50    0.10    --   42.91 -57.00 120.00  190
 11  \w    -35.00  38.00   0.50    0.10    --   42.91 -33.00 155.00  146
 12  \w    -37.00  26.00   0.50    0.10    --   42.91 -19.00   0.00  126
 13  \w    -34.00  30.00   0.50    0.10    --   42.91 -38.00-180.00  128
 14  \w     13.00  97.00   0.50    0.10    --   42.91-125.00  60.00  168
 15  \w     39.00 105.00   0.50    0.42    --  112.36 -95.00  90.00  132
 16  \w     39.00 111.00   0.50    0.42    --  112.36-125.00  30.00  144
 17  \w     39.00 105.00   0.50    0.42    --  112.36 -95.00 -30.00  132
 18  \w     39.00 105.00   0.50    0.42    --  112.36 -95.00-120.00  132
 19  \w     39.00 105.00   0.50    0.42    --  112.36 -77.00-120.00  132
 20  \w     39.00  71.00   0.50    0.42    --  112.36 -61.00-150.00   64
 21  \w     39.00  71.00   0.50    0.42    --  112.36 -61.00-180.00   64
 22  \w     39.00  71.00   0.50    0.42    --  112.36 -61.00 -60.00   64
 23  \w     39.00  71.00   0.50    0.42    --  112.36 -61.00 -30.00   64
 24  \w     90.00 178.00   0.50    0.42    --  112.36  33.00 -46.00  176
 25  \w     90.00 178.00   0.50    0.42    --  112.36  61.00  90.00  176
 26  \w     73.00 118.00   0.50    0.10    --   42.91 125.00   0.00   90
 27  \w    -38.00  35.00   0.50    0.10    --  -42.91  33.00 -46.00  146
 28  \w    -71.00 -32.00   0.50    0.42    -- -106.00  61.00-180.00   78
 29  \w   -105.00 -32.00   0.50    0.42    -- -106.00  77.00 120.00  146
 30  \w   -126.00 -32.00   0.50    0.42    -- -106.00 144.00  10.80  188
 31  \w   -112.00 -32.00   0.50    0.42    -- -106.00 125.00 120.00  160
 32  \w   -112.00 -32.00   0.50    0.42    -- -106.00 125.00  90.00  160
 33  \w   -112.00 -32.00   0.50    0.42    -- -106.00 125.00  30.00  160
 34  \w   -112.00 -32.00   0.50    0.42    -- -106.00 125.00   0.00  160
 35  \w   -107.00 -31.00   0.50    0.42    -- -106.00 103.00  -9.22  152
 36  \w   -112.00 -32.00   0.50    0.42    -- -106.00 125.00-180.00  160
 37  \w   -177.00 -82.00   0.50    0.42    -- -106.00 -30.00-120.00  190
 38  \w   -177.00 -83.00   0.50    0.42    -- -106.00 -49.00 -83.67  188
 39  \w   -121.00 -20.00   0.50    0.10    --  -42.91 -33.00 155.00  202
 40  \w   -177.00 -83.00   0.50    0.42    -- -106.00 -33.00 155.00  188
 41  \w   -177.00 -83.00   0.50    0.42    -- -106.00 -95.00  60.00  188
 42  \w   -177.00 -73.00   0.50    0.42    -- -106.00-125.00  60.00  208
;
_diffrn_measurement_device 'four-circle diffractometer'
_diffrn_measurement_device_type 'XtaLAB Synergy, Single source at home/near, HyPix'
_diffrn_measurement_method '\w scans'
_diffrn_orient_matrix_type 'CrysAlisPro convention (1999,Acta A55,543-557)'
_diffrn_orient_matrix_UB_11 0.0633693000
_diffrn_orient_matrix_UB_12 0.1238420000
_diffrn_orient_matrix_UB_13 0.0308997000
_diffrn_orient_matrix_UB_21 -0.1635777000
_diffrn_orient_matrix_UB_22 0.0287269000
_diffrn_orient_matrix_UB_23 0.0435048000
_diffrn_orient_matrix_UB_31 0.1094993000
_diffrn_orient_matrix_UB_32 0.0206345000
_diffrn_orient_matrix_UB_33 0.1129092000
_diffrn_radiation_monochromator mirror
_diffrn_radiation_probe x-ray
_diffrn_radiation_type 'Cu K\a'
_diffrn_radiation_wavelength 1.54184
_diffrn_reflns_av_R_equivalents 0.0391
_diffrn_reflns_av_unetI/netI 0.0243
_diffrn_reflns_Laue_measured_fraction_full 1.000
_diffrn_reflns_Laue_measured_fraction_max 0.960
_diffrn_reflns_limit_h_max 9
_diffrn_reflns_limit_h_min -9
_diffrn_reflns_limit_k_max 16
_diffrn_reflns_limit_k_min -17
_diffrn_reflns_limit_l_max 17
_diffrn_reflns_limit_l_min -15
_diffrn_reflns_number 25054
_diffrn_reflns_point_group_measured_fraction_full 1.000
_diffrn_reflns_point_group_measured_fraction_max 0.960
_diffrn_reflns_theta_full 67.684
_diffrn_reflns_theta_max 77.286
_diffrn_reflns_theta_min 3.583
_diffrn_source 'micro-focus sealed X-ray tube'
_diffrn_source_type 'PhotonJet (Cu) X-ray Source'
_exptl_absorpt_coefficient_mu 2.622
_exptl_absorpt_correction_T_max 1.000
_exptl_absorpt_correction_T_min 0.597
_exptl_absorpt_correction_type gaussian
_exptl_absorpt_process_details
;
CrysAlisPro 1.171.42.49 (Rigaku Oxford Diffraction, 2022)
Numerical absorption correction based on gaussian integration over
a multifaceted crystal model
Empirical absorption correction using spherical harmonics,
implemented in SCALE3 ABSPACK scaling algorithm.
;
_exptl_crystal_colour red
_exptl_crystal_colour_primary red
_exptl_crystal_density_diffrn 1.548
_exptl_crystal_description plate
_exptl_crystal_F_000 616
_exptl_crystal_recrystallization_method 'obtained by recrystallization from CH2Cl2/Et2O'
_exptl_crystal_size_max 0.25
_exptl_crystal_size_mid 0.16
_exptl_crystal_size_min 0.06
_refine_diff_density_max 0.391
_refine_diff_density_min -0.392
_refine_diff_density_rms 0.051
_refine_ls_extinction_coef 0.0025(3)
_refine_ls_extinction_expression Fc^*^=kFc[1+0.001xFc^2^\l^3^/sin(2\q)]^-1/4^
_refine_ls_extinction_method 'SHELXL-2017/1 (Sheldrick 2017)'
_refine_ls_goodness_of_fit_ref 1.079
_refine_ls_hydrogen_treatment constr
_refine_ls_matrix_type full
_refine_ls_number_parameters 365
_refine_ls_number_reflns 5270
_refine_ls_number_restraints 0
_refine_ls_restrained_S_all 1.079
_refine_ls_R_factor_all 0.0428
_refine_ls_R_factor_gt 0.0401
_refine_ls_shift/su_max 0.001
_refine_ls_shift/su_mean 0.000
_refine_ls_structure_factor_coef Fsqd
_refine_ls_weighting_details 'w=1/[\s^2^(Fo^2^)+(0.0593P)^2^+0.5973P] where P=(Fo^2^+2Fc^2^)/3'
_refine_ls_weighting_scheme calc
_refine_ls_wR_factor_gt 0.1123
_refine_ls_wR_factor_ref 0.1146
_reflns_Friedel_coverage 0.000
_reflns_number_gt 4797
_reflns_number_total 5270
_reflns_threshold_expression 'I > 2\s(I)'
_cod_data_source_file d4cc01786b2.cif
_cod_data_source_block ts240209-tsue2-150kre_auto
_cod_depositor_comments 'Adding full bibliography for 7133110--7133114.cif.'
_cod_original_cell_volume 1294.52(5)
_cod_database_code 7133113
_shelx_shelxl_version_number 2017/1
_chemical_oxdiff_formula 'C26 H19 F6 N O5 S2'
_chemical_oxdiff_usercomment '150 K'
_shelx_space_group_comment
;
The symmetry employed for this shelxl refinement is uniquely defined
by the following loop, which should always be used as a source of
symmetry information in preference to the above space-group names.
They are only intended as comments.
;
_shelx_estimated_absorpt_t_max 0.859
_shelx_estimated_absorpt_t_min 0.560
_olex2_refinement_description
;
1. Fixed Uiso
 At 1.2 times of:
  All C(H) groups
 At 1.5 times of:
  All C(H,H,H) groups
2.a Aromatic/amide H refined with riding coordinates:
 C6(H6), C14(H14), C23(H23), C8(H8), C20(H20), C21(H21), C17(H17), C16(H16),
 C15(H15), C22(H22)
2.b Idealised Me refined as rotating group:
 C10(H10A,H10B,H10C), C12(H12A,H12B,H12C), C11(H11A,H11B,H11C)
;
_olex2_submission_original_sample_id ts240209-tsue2-150Kre_auto
_olex2_submission_special_instructions 'No special instructions were received'
_oxdiff_exptl_absorpt_empirical_details
;
Empirical correction (ABSPACK) includes:
- Absorption correction using spherical harmonics
- Frame scaling
;
_oxdiff_exptl_absorpt_empirical_full_max 1.711
_oxdiff_exptl_absorpt_empirical_full_min 0.744

loop_
_space_group_symop_operation_xyz
'x, y, z'
'-x, -y, -z'

loop_
_atom_site_label
_atom_site_type_symbol
_atom_site_fract_x
_atom_site_fract_y
_atom_site_fract_z
_atom_site_U_iso_or_equiv
_atom_site_adp_type
_atom_site_occupancy
_atom_site_site_symmetry_order
_atom_site_calc_flag
_atom_site_refinement_flags_posn
_atom_site_refinement_flags_adp
_atom_site_refinement_flags_occupancy
_atom_site_disorder_assembly
_atom_site_disorder_group
S1 S 0.61384(6) 1.23876(4) 0.73944(4) 0.03506(13) Uani 1 1 d . . . . .
S2 S 0.92840(6) 1.18603(4) 0.82357(3) 0.03351(13) Uani 1 1 d . . . . .
O1 O 0.18379(17) 0.80387(9) 0.79364(9) 0.0312(3) Uani 1 1 d . . . . .
O2 O 0.68432(19) 1.24228(14) 0.65642(12) 0.0492(4) Uani 1 1 d . . . . .
O4 O 0.9501(2) 1.12719(13) 0.71794(11) 0.0522(4) Uani 1 1 d . . . . .
F25 F 0.5148(2) 1.02243(12) 0.62586(14) 0.0811(5) Uani 1 1 d . . . . .
F30 F 1.0602(2) 1.39039(13) 0.97710(12) 0.0770(5) Uani 1 1 d . . . . .
F27 F 0.3113(2) 1.11214(15) 0.60154(15) 0.0823(5) Uani 1 1 d . . . . .
F26 F 0.3799(2) 1.09566(15) 0.74822(15) 0.0790(5) Uani 1 1 d . . . . .
O5 O 0.9785(2) 1.14288(13) 0.89888(12) 0.0531(4) Uani 1 1 d . . . . .
F29 F 1.0589(2) 1.36784(15) 0.81916(14) 0.0842(6) Uani 1 1 d . . . . .
F28 F 1.25019(19) 1.30849(18) 0.90416(16) 0.0860(5) Uani 1 1 d . . . . .
N25 N 0.7441(2) 1.22218(14) 0.83015(12) 0.0373(3) Uani 1 1 d . . . . .
C4 C 0.2816(2) 0.35614(13) 0.35273(12) 0.0251(3) Uani 1 1 d . . . . .
C24 C 0.1645(2) 0.71026(13) 0.60261(13) 0.0272(3) Uani 1 1 d . . . . .
C3 C 0.2665(2) 0.44926(13) 0.44604(12) 0.0261(3) Uani 1 1 d . . . . .
O3 O 0.5194(2) 1.32315(14) 0.78986(17) 0.0662(5) Uani 1 1 d . . . . .
C1 C 0.2287(2) 0.62005(13) 0.61489(13) 0.0263(3) Uani 1 1 d . . . . .
C13 C 0.2707(2) 0.62480(13) 0.71907(13) 0.0271(3) Uani 1 1 d . . . . .
C5 C 0.3411(2) 0.26438(13) 0.36266(13) 0.0273(3) Uani 1 1 d . . . . .
C9 C 0.2347(2) 0.35651(14) 0.25109(13) 0.0288(3) Uani 1 1 d . . . . .
C2 C 0.2499(2) 0.52776(13) 0.52460(13) 0.0274(3) Uani 1 1 d . . . . .
C19 C 0.1429(2) 0.80098(13) 0.69474(13) 0.0279(3) Uani 1 1 d . . . . .
C18 C 0.2451(2) 0.71850(13) 0.80666(13) 0.0291(3) Uani 1 1 d . . . . .
C6 C 0.3481(2) 0.17288(14) 0.26915(14) 0.0318(4) Uani 1 1 d . . . . .
H6 H 0.388069 0.110617 0.274495 0.038 Uiso 1 1 calc R U . . .
C14 C 0.3364(2) 0.53970(14) 0.74054(14) 0.0313(4) Uani 1 1 d . . . . .
H14 H 0.354864 0.475393 0.683384 0.038 Uiso 1 1 calc R U . . .
C23 C 0.1223(2) 0.71544(15) 0.50327(14) 0.0320(4) Uani 1 1 d . . . . .
H23 H 0.135976 0.655965 0.440011 0.038 Uiso 1 1 calc R U . . .
C8 C 0.2440(2) 0.26254(14) 0.16050(13) 0.0329(4) Uani 1 1 d . . . . .
H8 H 0.212460 0.261366 0.091671 0.039 Uiso 1 1 calc R U . . .
C20 C 0.0798(2) 0.89185(14) 0.68915(14) 0.0327(4) Uani 1 1 d . . . . .
H20 H 0.064958 0.951672 0.751737 0.039 Uiso 1 1 calc R U . . .
C7 C 0.2981(2) 0.17005(14) 0.16774(14) 0.0331(4) Uani 1 1 d . . . . .
C21 C 0.0395(2) 0.89299(15) 0.59058(15) 0.0355(4) Uani 1 1 d . . . . .
H21 H -0.004516 0.954304 0.585364 0.043 Uiso 1 1 calc R U . . .
C17 C 0.2807(3) 0.72833(15) 0.91095(14) 0.0350(4) Uani 1 1 d . . . . .
H17 H 0.261110 0.791593 0.968683 0.042 Uiso 1 1 calc R U . . .
C10 C 0.3959(3) 0.26586(16) 0.47117(14) 0.0354(4) Uani 1 1 d . . . . .
H10A H 0.494901 0.329557 0.520003 0.053 Uiso 1 1 calc R U . . .
H10B H 0.434987 0.196257 0.462456 0.053 Uiso 1 1 calc R U . . .
H10C H 0.293596 0.272722 0.501839 0.053 Uiso 1 1 calc R U . . .
C16 C 0.3447(3) 0.64436(16) 0.92817(14) 0.0367(4) Uani 1 1 d . . . . .
H16 H 0.370187 0.649995 0.998856 0.044 Uiso 1 1 calc R U . . .
C15 C 0.3733(3) 0.54993(15) 0.84289(15) 0.0350(4) Uani 1 1 d . . . . .
H15 H 0.418457 0.493051 0.856739 0.042 Uiso 1 1 calc R U . . .
C22 C 0.0620(3) 0.80513(16) 0.49729(15) 0.0362(4) Uani 1 1 d . . . . .
H22 H 0.035403 0.808193 0.430351 0.043 Uiso 1 1 calc R U . . .
C12 C 0.1792(3) 0.45637(15) 0.24150(14) 0.0379(4) Uani 1 1 d . . . . .
H12A H 0.068542 0.468411 0.263238 0.057 Uiso 1 1 calc R U . . .
H12B H 0.158521 0.443044 0.166229 0.057 Uiso 1 1 calc R U . . .
H12C H 0.274566 0.522692 0.288803 0.057 Uiso 1 1 calc R U . . .
C11 C 0.3026(3) 0.06794(17) 0.06762(16) 0.0476(5) Uani 1 1 d . . . . .
H11A H 0.409747 0.038750 0.084043 0.071 Uiso 1 1 calc R U . . .
H11B H 0.305969 0.088193 0.009550 0.071 Uiso 1 1 calc R U . . .
H11C H 0.195023 0.010571 0.044251 0.071 Uiso 1 1 calc R U . . .
C26 C 1.0833(3) 1.3208(2) 0.88372(18) 0.0493(5) Uani 1 1 d . . . . .
C25 C 0.4454(3) 1.10950(19) 0.6747(2) 0.0519(5) Uani 1 1 d . . . . .

loop_
_atom_site_aniso_label
_atom_site_aniso_U_11
_atom_site_aniso_U_22
_atom_site_aniso_U_33
_atom_site_aniso_U_23
_atom_site_aniso_U_13
_atom_site_aniso_U_12
S1 0.0340(2) 0.0340(2) 0.0464(3) 0.0236(2) 0.01560(19) 0.01286(17)
S2 0.0405(2) 0.0352(2) 0.0261(2) 0.01467(17) 0.00823(17) 0.01340(18)
O1 0.0417(7) 0.0238(6) 0.0268(6) 0.0080(5) 0.0138(5) 0.0101(5)
O2 0.0414(7) 0.0739(10) 0.0546(9) 0.0477(8) 0.0152(6) 0.0172(7)
O4 0.0658(10) 0.0583(9) 0.0330(7) 0.0148(6) 0.0179(7) 0.0394(8)
F25 0.0955(12) 0.0381(7) 0.0740(10) 0.0105(7) -0.0102(9) 0.0080(7)
F30 0.0880(11) 0.0515(8) 0.0547(8) 0.0021(7) 0.0057(8) -0.0071(8)
F27 0.0499(8) 0.0973(12) 0.1007(12) 0.0701(11) -0.0210(8) -0.0090(8)
F26 0.0606(9) 0.0928(12) 0.0950(12) 0.0660(10) 0.0074(8) -0.0169(8)
O5 0.0636(10) 0.0552(9) 0.0445(8) 0.0328(7) 0.0010(7) 0.0121(7)
F29 0.0794(11) 0.0907(12) 0.0867(11) 0.0666(10) -0.0074(9) -0.0253(9)
F28 0.0362(7) 0.1216(15) 0.0959(12) 0.0543(11) 0.0061(7) 0.0031(8)
N25 0.0384(8) 0.0458(9) 0.0296(7) 0.0170(7) 0.0138(6) 0.0090(7)
C4 0.0246(7) 0.0231(7) 0.0235(7) 0.0072(6) 0.0073(6) 0.0034(6)
C24 0.0258(7) 0.0255(8) 0.0282(8) 0.0093(6) 0.0106(6) 0.0041(6)
C3 0.0265(7) 0.0258(8) 0.0246(7) 0.0105(6) 0.0073(6) 0.0040(6)
O3 0.0632(10) 0.0510(10) 0.1026(14) 0.0385(10) 0.0423(10) 0.0343(8)
C1 0.0249(7) 0.0241(7) 0.0265(7) 0.0078(6) 0.0102(6) 0.0022(6)
C13 0.0283(8) 0.0241(8) 0.0278(8) 0.0094(6) 0.0119(6) 0.0045(6)
C5 0.0272(8) 0.0267(8) 0.0270(8) 0.0112(6) 0.0084(6) 0.0048(6)
C9 0.0298(8) 0.0283(8) 0.0246(7) 0.0096(6) 0.0061(6) 0.0054(6)
C2 0.0300(8) 0.0256(8) 0.0263(8) 0.0109(6) 0.0098(6) 0.0055(6)
C19 0.0286(8) 0.0249(8) 0.0282(8) 0.0098(6) 0.0103(6) 0.0029(6)
C18 0.0332(8) 0.0242(8) 0.0289(8) 0.0095(6) 0.0129(7) 0.0061(6)
C6 0.0363(9) 0.0244(8) 0.0348(9) 0.0119(7) 0.0126(7) 0.0088(7)
C14 0.0361(9) 0.0274(8) 0.0317(8) 0.0117(7) 0.0149(7) 0.0097(7)
C23 0.0344(9) 0.0325(9) 0.0293(8) 0.0118(7) 0.0130(7) 0.0101(7)
C8 0.0393(9) 0.0314(9) 0.0227(7) 0.0085(7) 0.0074(7) 0.0066(7)
C20 0.0348(9) 0.0248(8) 0.0349(9) 0.0090(7) 0.0129(7) 0.0067(7)
C7 0.0363(9) 0.0268(8) 0.0289(8) 0.0053(7) 0.0118(7) 0.0053(7)
C21 0.0363(9) 0.0310(9) 0.0417(9) 0.0175(8) 0.0125(7) 0.0102(7)
C17 0.0458(10) 0.0299(8) 0.0265(8) 0.0079(7) 0.0154(7) 0.0089(7)
C10 0.0425(10) 0.0349(9) 0.0323(9) 0.0179(7) 0.0107(7) 0.0112(7)
C16 0.0459(10) 0.0387(10) 0.0291(8) 0.0163(7) 0.0149(7) 0.0103(8)
C15 0.0417(10) 0.0324(9) 0.0353(9) 0.0165(7) 0.0155(7) 0.0117(7)
C22 0.0394(9) 0.0389(10) 0.0348(9) 0.0192(8) 0.0129(7) 0.0120(8)
C12 0.0506(11) 0.0339(9) 0.0296(8) 0.0147(7) 0.0097(8) 0.0148(8)
C11 0.0651(13) 0.0333(10) 0.0351(10) 0.0044(8) 0.0188(9) 0.0146(9)
C26 0.0407(11) 0.0595(13) 0.0466(11) 0.0285(10) 0.0048(9) 0.0003(9)
C25 0.0457(11) 0.0491(12) 0.0607(13) 0.0352(11) -0.0033(10) 0.0009(9)

loop_
_atom_type_symbol
_atom_type_description
_atom_type_scat_dispersion_real
_atom_type_scat_dispersion_imag
_atom_type_scat_source
C C 0.0181 0.0091 'International Tables Vol C Tables 4.2.6.8 and 6.1.1.4'
H H 0.0000 0.0000 'International Tables Vol C Tables 4.2.6.8 and 6.1.1.4'
N N 0.0311 0.0180 'International Tables Vol C Tables 4.2.6.8 and 6.1.1.4'
O O 0.0492 0.0322 'International Tables Vol C Tables 4.2.6.8 and 6.1.1.4'
F F 0.0727 0.0534 'International Tables Vol C Tables 4.2.6.8 and 6.1.1.4'
S S 0.3331 0.5567 'International Tables Vol C Tables 4.2.6.8 and 6.1.1.4'

loop_
_exptl_crystal_face_index_h
_exptl_crystal_face_index_k
_exptl_crystal_face_index_l
_exptl_crystal_face_perp_dist
5 -1 0 0.0875
-4 2 -4 0.0685
-5 1 -1 0.0692
0 -3 9 0.0601
0 3 -9 0.0903
0 -8 8 0.0188
2 6 0 0.0953
2 -2 7 0.0785
0 7 -8 0.0336
-4 -4 2 0.0517
3 6 -7 0.0787
4 2 2 0.0981
0 -8 7 0.0190
0 -7 -1 0.0955
0 6 3 0.0816
-1 8 -1 0.0760
0 0 8 0.0714
1 -1 -8 0.1107
3 -6 5 0.0654
-3 6 -4 0.0686

loop_
_geom_angle_atom_site_label_1
_geom_angle_atom_site_label_2
_geom_angle_atom_site_label_3
_geom_angle
_geom_angle_site_symmetry_1
_geom_angle_site_symmetry_3
_geom_angle_publ_flag
O2 S1 N25 116.79(8) . . ?
O2 S1 O3 118.11(11) . . ?
O2 S1 C25 106.05(11) . . ?
N25 S1 C25 101.19(9) . . ?
O3 S1 N25 108.44(11) . . ?
O3 S1 C25 103.97(12) . . ?
O4 S2 O5 118.43(10) . . ?
O4 S2 N25 116.56(9) . . ?
O4 S2 C26 104.48(11) . . ?
O5 S2 N25 108.69(10) . . ?
O5 S2 C26 104.39(10) . . ?
N25 S2 C26 102.06(10) . . ?
C18 O1 C19 120.60(13) . . ?
S2 N25 S1 124.75(10) . . ?
C5 C4 C3 119.57(14) . . ?
C5 C4 C9 121.20(14) . . ?
C9 C4 C3 119.23(14) . . ?
C19 C24 C1 118.61(15) . . ?
C23 C24 C1 123.74(14) . . ?
C23 C24 C19 117.64(15) . . ?
C2 C3 C4 178.68(18) . . ?
C13 C1 C24 118.95(14) . . ?
C2 C1 C24 120.12(15) . . ?
C2 C1 C13 120.93(15) . . ?
C1 C13 C14 123.62(15) . . ?
C18 C13 C1 118.72(15) . . ?
C18 C13 C14 117.66(15) . . ?
C4 C5 C10 120.97(14) . . ?
C6 C5 C4 118.11(15) . . ?
C6 C5 C10 120.93(15) . . ?
C4 C9 C12 121.09(14) . . ?
C8 C9 C4 118.03(15) . . ?
C8 C9 C12 120.87(15) . . ?
C3 C2 C1 178.92(18) . . ?
O1 C19 C24 121.49(15) . . ?
O1 C19 C20 116.50(14) . . ?
C20 C19 C24 122.01(16) . . ?
O1 C18 C13 121.62(15) . . ?
O1 C18 C17 116.35(14) . . ?
C17 C18 C13 122.03(16) . . ?
C5 C6 H6 119.1 . . ?
C5 C6 C7 121.75(16) . . ?
C7 C6 H6 119.1 . . ?
C13 C14 H14 119.8 . . ?
C15 C14 C13 120.31(15) . . ?
C15 C14 H14 119.8 . . ?
C24 C23 H23 119.6 . . ?
C22 C23 C24 120.72(16) . . ?
C22 C23 H23 119.6 . . ?
C9 C8 H8 119.1 . . ?
C9 C8 C7 121.87(16) . . ?
C7 C8 H8 119.1 . . ?
C19 C20 H20 120.8 . . ?
C21 C20 C19 118.32(16) . . ?
C21 C20 H20 120.8 . . ?
C6 C7 C11 120.24(17) . . ?
C8 C7 C6 119.01(15) . . ?
C8 C7 C11 120.75(17) . . ?
C20 C21 H21 119.3 . . ?
C20 C21 C22 121.40(17) . . ?
C22 C21 H21 119.3 . . ?
C18 C17 H17 120.8 . . ?
C16 C17 C18 118.37(16) . . ?
C16 C17 H17 120.8 . . ?
C5 C10 H10A 109.5 . . ?
C5 C10 H10B 109.5 . . ?
C5 C10 H10C 109.5 . . ?
H10A C10 H10B 109.5 . . ?
H10A C10 H10C 109.5 . . ?
H10B C10 H10C 109.5 . . ?
C17 C16 H16 119.4 . . ?
C17 C16 C15 121.21(16) . . ?
C15 C16 H16 119.4 . . ?
C14 C15 C16 120.41(17) . . ?
C14 C15 H15 119.8 . . ?
C16 C15 H15 119.8 . . ?
C23 C22 C21 119.89(17) . . ?
C23 C22 H22 120.1 . . ?
C21 C22 H22 120.1 . . ?
C9 C12 H12A 109.5 . . ?
C9 C12 H12B 109.5 . . ?
C9 C12 H12C 109.5 . . ?
H12A C12 H12B 109.5 . . ?
H12A C12 H12C 109.5 . . ?
H12B C12 H12C 109.5 . . ?
C7 C11 H11A 109.5 . . ?
C7 C11 H11B 109.5 . . ?
C7 C11 H11C 109.5 . . ?
H11A C11 H11B 109.5 . . ?
H11A C11 H11C 109.5 . . ?
H11B C11 H11C 109.5 . . ?
F30 C26 S2 111.11(16) . . ?
F29 C26 S2 111.03(15) . . ?
F29 C26 F30 107.9(2) . . ?
F28 C26 S2 110.61(18) . . ?
F28 C26 F30 106.59(19) . . ?
F28 C26 F29 109.4(2) . . ?
F25 C25 S1 111.05(17) . . ?
F25 C25 F27 108.2(2) . . ?
F25 C25 F26 108.27(19) . . ?
F27 C25 S1 110.55(15) . . ?
F27 C25 F26 108.5(2) . . ?
F26 C25 S1 110.19(17) . . ?

loop_
_geom_bond_atom_site_label_1
_geom_bond_atom_site_label_2
_geom_bond_distance
_geom_bond_site_symmetry_2
_geom_bond_publ_flag
S1 O2 1.4208(15) . ?
S1 N25 1.5727(16) . ?
S1 O3 1.4238(16) . ?
S1 C25 1.824(2) . ?
S2 O4 1.4228(14) . ?
S2 O5 1.4280(14) . ?
S2 N25 1.5652(16) . ?
S2 C26 1.829(2) . ?
O1 C19 1.357(2) . ?
O1 C18 1.356(2) . ?
F25 C25 1.316(3) . ?
F30 C26 1.319(3) . ?
F27 C25 1.322(3) . ?
F26 C25 1.330(3) . ?
F29 C26 1.316(3) . ?
F28 C26 1.311(3) . ?
C4 C3 1.421(2) . ?
C4 C5 1.414(2) . ?
C4 C9 1.416(2) . ?
C24 C1 1.422(2) . ?
C24 C19 1.414(2) . ?
C24 C23 1.414(2) . ?
C3 C2 1.208(2) . ?
C1 C13 1.419(2) . ?
C1 C2 1.409(2) . ?
C13 C18 1.412(2) . ?
C13 C14 1.421(2) . ?
C5 C6 1.390(2) . ?
C5 C10 1.502(2) . ?
C9 C8 1.389(2) . ?
C9 C12 1.505(2) . ?
C19 C20 1.390(2) . ?
C18 C17 1.394(2) . ?
C6 H6 0.9500 . ?
C6 C7 1.394(3) . ?
C14 H14 0.9500 . ?
C14 C15 1.365(2) . ?
C23 H23 0.9500 . ?
C23 C22 1.368(2) . ?
C8 H8 0.9500 . ?
C8 C7 1.392(3) . ?
C20 H20 0.9500 . ?
C20 C21 1.377(3) . ?
C7 C11 1.509(2) . ?
C21 H21 0.9500 . ?
C21 C22 1.409(2) . ?
C17 H17 0.9500 . ?
C17 C16 1.373(3) . ?
C10 H10A 0.9800 . ?
C10 H10B 0.9800 . ?
C10 H10C 0.9800 . ?
C16 H16 0.9500 . ?
C16 C15 1.410(2) . ?
C15 H15 0.9500 . ?
C22 H22 0.9500 . ?
C12 H12A 0.9800 . ?
C12 H12B 0.9800 . ?
C12 H12C 0.9800 . ?
C11 H11A 0.9800 . ?
C11 H11B 0.9800 . ?
C11 H11C 0.9800 . ?

loop_
_geom_torsion_atom_site_label_1
_geom_torsion_atom_site_label_2
_geom_torsion_atom_site_label_3
_geom_torsion_atom_site_label_4
_geom_torsion
_geom_torsion_site_symmetry_1
_geom_torsion_site_symmetry_2
_geom_torsion_site_symmetry_3
_geom_torsion_site_symmetry_4
_geom_torsion_publ_flag
O1 C19 C20 C21 178.99(15) . . . . ?
O1 C18 C17 C16 -179.35(16) . . . . ?
O2 S1 N25 S2 -12.76(17) . . . . ?
O2 S1 C25 F25 56.09(18) . . . . ?
O2 S1 C25 F27 -64.0(2) . . . . ?
O2 S1 C25 F26 176.05(15) . . . . ?
O4 S2 N25 S1 -23.30(17) . . . . ?
O4 S2 C26 F30 171.55(15) . . . . ?
O4 S2 C26 F29 51.4(2) . . . . ?
O4 S2 C26 F28 -70.27(18) . . . . ?
O5 S2 N25 S1 -160.27(12) . . . . ?
O5 S2 C26 F30 -63.43(18) . . . . ?
O5 S2 C26 F29 176.45(18) . . . . ?
O5 S2 C26 F28 54.74(19) . . . . ?
N25 S1 C25 F25 -66.25(18) . . . . ?
N25 S1 C25 F27 173.63(18) . . . . ?
N25 S1 C25 F26 53.71(18) . . . . ?
N25 S2 C26 F30 49.71(18) . . . . ?
N25 S2 C26 F29 -70.40(19) . . . . ?
N25 S2 C26 F28 167.89(16) . . . . ?
C4 C5 C6 C7 -0.1(3) . . . . ?
C4 C9 C8 C7 -0.2(3) . . . . ?
C24 C1 C13 C18 0.7(2) . . . . ?
C24 C1 C13 C14 -179.71(15) . . . . ?
C24 C19 C20 C21 -0.7(3) . . . . ?
C24 C23 C22 C21 -0.7(3) . . . . ?
C3 C4 C5 C6 177.67(15) . . . . ?
C3 C4 C5 C10 -2.6(2) . . . . ?
C3 C4 C9 C8 -177.49(15) . . . . ?
C3 C4 C9 C12 3.5(2) . . . . ?
O3 S1 N25 S2 -149.21(13) . . . . ?
O3 S1 C25 F25 -178.68(17) . . . . ?
O3 S1 C25 F27 61.2(2) . . . . ?
O3 S1 C25 F26 -58.72(19) . . . . ?
C1 C24 C19 O1 0.7(2) . . . . ?
C1 C24 C19 C20 -179.64(15) . . . . ?
C1 C24 C23 C22 -179.59(16) . . . . ?
C1 C13 C18 O1 -0.8(2) . . . . ?
C1 C13 C18 C17 179.03(16) . . . . ?
C1 C13 C14 C15 -179.78(16) . . . . ?
C13 C18 C17 C16 0.8(3) . . . . ?
C13 C14 C15 C16 0.7(3) . . . . ?
C5 C4 C9 C8 1.7(2) . . . . ?
C5 C4 C9 C12 -177.26(15) . . . . ?
C5 C6 C7 C8 1.6(3) . . . . ?
C5 C6 C7 C11 -178.30(17) . . . . ?
C9 C4 C5 C6 -1.6(2) . . . . ?
C9 C4 C5 C10 178.19(15) . . . . ?
C9 C8 C7 C6 -1.4(3) . . . . ?
C9 C8 C7 C11 178.49(18) . . . . ?
C2 C1 C13 C18 -179.23(15) . . . . ?
C2 C1 C13 C14 0.4(2) . . . . ?
C19 O1 C18 C13 0.8(2) . . . . ?
C19 O1 C18 C17 -179.01(15) . . . . ?
C19 C24 C1 C13 -0.7(2) . . . . ?
C19 C24 C1 C2 179.27(14) . . . . ?
C19 C24 C23 C22 -0.3(2) . . . . ?
C19 C20 C21 C22 -0.4(3) . . . . ?
C18 O1 C19 C24 -0.8(2) . . . . ?
C18 O1 C19 C20 179.55(15) . . . . ?
C18 C13 C14 C15 -0.2(3) . . . . ?
C18 C17 C16 C15 -0.3(3) . . . . ?
C14 C13 C18 O1 179.61(15) . . . . ?
C14 C13 C18 C17 -0.6(2) . . . . ?
C23 C24 C1 C13 178.60(15) . . . . ?
C23 C24 C1 C2 -1.5(2) . . . . ?
C23 C24 C19 O1 -178.61(15) . . . . ?
C23 C24 C19 C20 1.1(2) . . . . ?
C20 C21 C22 C23 1.1(3) . . . . ?
C17 C16 C15 C14 -0.4(3) . . . . ?
C10 C5 C6 C7 -179.89(16) . . . . ?
C12 C9 C8 C7 178.78(17) . . . . ?
C26 S2 N25 S1 89.82(14) . . . . ?
C25 S1 N25 S2 101.80(15) . . . . ?

loop_
_exptl_oxdiff_crystal_face_indexfrac_h
_exptl_oxdiff_crystal_face_indexfrac_k
_exptl_oxdiff_crystal_face_indexfrac_l
_exptl_oxdiff_crystal_face_x
_exptl_oxdiff_crystal_face_y
_exptl_oxdiff_crystal_face_z
4.8444 -0.6437 0.3536 0.2382 -0.7955 0.5571
-3.9960 1.6694 -3.7536 -0.1625 0.5383 -0.8269
-4.7734 0.7834 -0.8019 -0.2303 0.7684 -0.5971
0.0490 -2.9376 8.9167 -0.0852 0.2955 0.9515
0.2853 2.9424 -9.0420 0.1031 -0.3555 -0.9290
0.1229 -7.5621 7.5829 -0.6944 0.0926 0.7136
1.9384 6.2740 0.4298 0.9131 -0.1181 0.3902
1.7545 -1.6963 7.3897 0.1295 -0.0142 0.9915
-0.2080 7.4057 -7.7147 0.6656 -0.0889 -0.7410
-4.1440 -4.0610 2.2344 -0.6965 0.6584 -0.2853
3.0638 5.6939 -7.0807 0.6805 -0.6456 -0.3465
3.8375 1.6067 2.2754 0.5125 -0.4826 0.7103
-0.1798 -8.0185 7.0189 -0.7875 0.1044 0.6074
0.0697 -7.1100 -1.3318 -0.9173 -0.2736 -0.2895
0.2335 6.0825 2.7144 0.8519 0.2546 0.4576
-0.5654 8.2904 -1.0484 0.9585 0.2850 -0.0092
-0.1339 -0.1492 8.1358 0.2244 0.3716 0.9009
0.7677 -0.8392 -7.8430 -0.2976 -0.4909 -0.8188
3.2069 -5.7905 5.1081 -0.3560 -0.4687 0.8084
-3.3673 6.1062 -4.4162 0.4064 0.5341 -0.7414
